data_7717369
loop_
_publ_author_name
'Leitner, Daniel'
'Neururer, Florian Rochus'
'Hohloch, Stephan'

_publ_section_title
;
 Synthesis and Electrochemical Properties of Molybdenum Nitrido Complexes
 Supported by Redox-Active NHC and MIC Ligands
;
_journal_name_full 'Dalton Transactions'
_journal_paper_doi 10.1039/D4DT02405B
_journal_year 2024
_chemical_formula_moiety 'C31 H43 Cl Mo N4 O2, C20 H30 Co, C H2 Cl2'
_chemical_formula_sum 'C52 H75 Cl3 Co Mo N4 O2'
_chemical_formula_weight 1049.38
_space_group_crystal_system orthorhombic
_space_group_IT_number 61
_space_group_name_Hall '-P 2ac 2ab'
_space_group_name_H-M_alt 'P b c a'
_atom_sites_solution_hydrogens geom
_atom_sites_solution_primary dual
_audit_creation_date 2023-04-12
_audit_creation_method
;
Olex2 1.5-alpha
(compiled 2023.03.06 svn.rbb2c1857 for OlexSys, GUI svn.r6748)
;
_audit_update_record
;
2024-06-23 deposited with the CCDC.	2024-10-29 downloaded from the CCDC.
;
_cell_angle_alpha 90
_cell_angle_beta 90
_cell_angle_gamma 90
_cell_formula_units_Z 8
_cell_length_a 11.2229(8)
_cell_length_b 18.4476(14)
_cell_length_c 51.454(4)
_cell_measurement_reflns_used 9913
_cell_measurement_temperature 153.00
_cell_measurement_theta_max 26.29
_cell_measurement_theta_min 2.24
_cell_volume 10652.8(14)
_computing_cell_refinement 'SAINT V8.40B (?, 2016)'
_computing_data_reduction 'SAINT V8.40B (?, 2016)'
_computing_molecular_graphics 'Olex2 1.5-alpha (Dolomanov et al., 2009)'
_computing_publication_material 'Olex2 1.5-alpha (Dolomanov et al., 2009)'
_computing_structure_refinement 'XL  (Sheldrick, 2008)'
_computing_structure_solution 'SHELXT 2018/2 (Sheldrick, 2018)'
_diffrn_ambient_temperature 153.00
_diffrn_measured_fraction_theta_full 0.999
_diffrn_measured_fraction_theta_max 0.992
_diffrn_measurement_device_type 'Bruker D8 Quest, PhotonIII'
_diffrn_measurement_method '\f and \w scans'
_diffrn_radiation_type MoK\a
_diffrn_radiation_wavelength 0.71073
_diffrn_reflns_av_R_equivalents 0.0560
_diffrn_reflns_av_unetI/netI 0.0430
_diffrn_reflns_Laue_measured_fraction_full 0.999
_diffrn_reflns_Laue_measured_fraction_max 0.992
_diffrn_reflns_limit_h_max 10
_diffrn_reflns_limit_h_min -14
_diffrn_reflns_limit_k_max 23
_diffrn_reflns_limit_k_min -18
_diffrn_reflns_limit_l_max 64
_diffrn_reflns_limit_l_min -63
_diffrn_reflns_number 66020
_diffrn_reflns_point_group_measured_fraction_full 0.999
_diffrn_reflns_point_group_measured_fraction_max 0.992
_diffrn_reflns_theta_full 25.242
_diffrn_reflns_theta_max 26.445
_diffrn_reflns_theta_min 1.980
_diffrn_source_current 1.0
_diffrn_source_power 0.05
_diffrn_source_voltage 50.0
_diffrn_standards_number 0
_exptl_absorpt_coefficient_mu 0.738
_exptl_absorpt_correction_T_max 0.7454
_exptl_absorpt_correction_T_min 0.5505
_exptl_absorpt_correction_type multi-scan
_exptl_absorpt_process_details
;
SADABS-2016/2 (Bruker,2016/2) was used for absorption correction.
wR2(int) was 0.1524 before and 0.0751 after correction.
The Ratio of minimum to maximum transmission is 0.7385.
The \l/2 correction factor is Not present.
;
_exptl_crystal_colour red
_exptl_crystal_colour_primary red
_exptl_crystal_density_diffrn 1.309
_exptl_crystal_description block
_exptl_crystal_F_000 4408
_exptl_crystal_size_max 0.4
_exptl_crystal_size_mid 0.38
_exptl_crystal_size_min 0.25
_refine_diff_density_max 0.738
_refine_diff_density_min -0.534
_refine_diff_density_rms 0.066
_refine_ls_extinction_method none
_refine_ls_goodness_of_fit_ref 1.082
_refine_ls_hydrogen_treatment constr
_refine_ls_matrix_type full
_refine_ls_number_parameters 631
_refine_ls_number_reflns 10874
_refine_ls_number_restraints 22
_refine_ls_restrained_S_all 1.082
_refine_ls_R_factor_all 0.0606
_refine_ls_R_factor_gt 0.0437
_refine_ls_shift/su_max 0.001
_refine_ls_shift/su_mean 0.000
_refine_ls_structure_factor_coef Fsqd
_refine_ls_weighting_details 'w=1/[\s^2^(Fo^2^)+(0.0319P)^2^+13.8368P] where P=(Fo^2^+2Fc^2^)/3'
_refine_ls_weighting_scheme calc
_refine_ls_wR_factor_gt 0.0922
_refine_ls_wR_factor_ref 0.0980
_reflns_Friedel_coverage 0.000
_reflns_number_gt 8776
_reflns_number_total 10874
_reflns_threshold_expression 'I > 2\s(I)'
_cod_data_source_file d4dt02405b2.cif
_cod_data_source_block sh_195n_0m
_cod_original_cell_volume 10652.8(13)
_cod_database_code 7717369
_shelx_shelxl_version_number 2018/3
_shelx_space_group_comment
;
The symmetry employed for this shelxl refinement is uniquely defined
by the following loop, which should always be used as a source of
symmetry information in preference to the above space-group names.
They are only intended as comments.
;
_shelx_estimated_absorpt_t_max 0.837
_shelx_estimated_absorpt_t_min 0.757
_olex2_refinement_description
;
1. Fixed Uiso
 At 1.2 times of:
  All C(H) groups, All C(H,H) groups
 At 1.5 times of:
  All C(H,H,H) groups
2. Restrained distances
 C7-C17 \\sim C7-C17A
 with sigma of 0.02
 C17-C19 \\sim C17A-C19A
 with sigma of 0.02
 C17-C18 \\sim C17A-C18A
 with sigma of 0.02
 C17-C20 \\sim C17A-C20A
 with sigma of 0.02
 C7-C19 \\sim C7-C19A
 with sigma of 0.04
 C7-C18 \\sim C7-C18A
 with sigma of 0.04
 C7-C20 \\sim C7-C20A
 with sigma of 0.04
 C19-C18 \\sim C19A-C18A
 with sigma of 0.04
 C19-C20 \\sim C19A-C20A
 with sigma of 0.04
 C18-C20 \\sim C18A-C20A
 with sigma of 0.04
3. Uiso/Uaniso restraints and constraints
Uanis(C17) \\sim Ueq: with sigma of 0.001 and sigma for terminal atoms of 0.002
Uanis(C17A) \\sim Ueq: with sigma of 0.001 and sigma for terminal atoms of 0.002
4. Others
 Sof(C18A)=Sof(H18D)=Sof(H18E)=Sof(H18F)=Sof(C19A)=Sof(H19D)=Sof(H19E)=
 Sof(H19F)=Sof(C20A)=Sof(H20D)=Sof(H20E)=Sof(H20F)=Sof(C17A)=1-FVAR(1)
 Sof(C17)=Sof(C19)=Sof(H19A)=Sof(H19B)=Sof(H19C)=Sof(C18)=Sof(H18A)=Sof(H18B)=
 Sof(H18C)=Sof(C20)=Sof(H20A)=Sof(H20B)=Sof(H20C)=FVAR(1)
5.a Secondary CH2 refined with riding coordinates:
 C200(H20G,H20H)
5.b Aromatic/amide H refined with riding coordinates:
 C6(H6), C12(H12), C8(H8), C14(H14)
5.c Idealised Me refined as rotating group:
 C117(H11A,H11B,H11C), C23(H23A,H23B,H23C), C112(H11D,H11E,H11F), C30(H30A,
 H30B,H30C), C118(H11G,H11H,H11I), C31(H31A,H31B,H31C), C116(H11J,H11K,H11L),
 C113(H11M,H11N,H11O), C22(H22A,H22B,H22C), C27(H27A,H27B,H27C), C111(H11P,H11Q,
 H11R), C32(H32A,H32B,H32C), C26(H26A,H26B,H26C), C01H(H01A,H01B,H01C),
 C24(H24A,H24B,H24C), C119(H11S,H11T,H11U), C110(H11V,H11W,H11X), C28(H28A,H28B,
 H28C), C114(H11Y,H,HA), C115(H11Z,HB,HC), C19(H19A,H19B,H19C), C18(H18A,H18B,
 H18C), C20(H20A,H20B,H20C), C18A(H18D,H18E,H18F), C19A(H19D,H19E,H19F),
 C20A(H20D,H20E,H20F)
;
_olex2_submission_special_instructions 'No special instructions were received'

loop_
_space_group_symop_operation_xyz
'x, y, z'
'-x+1/2, -y, z+1/2'
'-x, y+1/2, -z+1/2'
'x+1/2, -y+1/2, -z'
'-x, -y, -z'
'x-1/2, y, -z-1/2'
'x, -y-1/2, z-1/2'
'-x-1/2, y-1/2, z'

loop_
_atom_site_label
_atom_site_type_symbol
_atom_site_fract_x
_atom_site_fract_y
_atom_site_fract_z
_atom_site_U_iso_or_equiv
_atom_site_adp_type
_atom_site_occupancy
_atom_site_site_symmetry_order
_atom_site_calc_flag
_atom_site_refinement_flags_posn
_atom_site_refinement_flags_adp
_atom_site_refinement_flags_occupancy
_atom_site_disorder_assembly
_atom_site_disorder_group
Mo1 Mo 0.63246(2) 0.38565(2) 0.37055(2) 0.02072(7) Uani 1 1 d . . . . .
Co1 Co 0.42564(3) 0.71842(2) 0.35876(2) 0.02285(10) Uani 1 1 d . . . . .
Cl1 Cl 0.76983(7) 0.47225(4) 0.35014(2) 0.03444(18) Uani 1 1 d . . . . .
Cl21 Cl 0.40860(11) 0.51319(6) 0.45827(2) 0.0676(3) Uani 1 1 d . . . . .
Cl20 Cl 0.23068(11) 0.41523(8) 0.43945(3) 0.0931(5) Uani 1 1 d . . . . .
O2 O 0.72904(18) 0.38189(10) 0.40469(4) 0.0254(4) Uani 1 1 d . . . . .
O1 O 0.60885(19) 0.34193(10) 0.33445(4) 0.0283(5) Uani 1 1 d . . . . .
N1 N 0.5966(2) 0.25114(12) 0.40571(4) 0.0235(5) Uani 1 1 d . . . . .
N2 N 0.5685(2) 0.18086(12) 0.40766(5) 0.0268(6) Uani 1 1 d . . . . .
N3 N 0.5511(2) 0.16109(12) 0.38322(5) 0.0273(6) Uani 1 1 d . . . . .
N10 N 0.5079(2) 0.42786(13) 0.37864(5) 0.0288(6) Uani 1 1 d . . . . .
C1 C 0.5957(3) 0.27694(14) 0.38088(5) 0.0217(6) Uani 1 1 d . . . . .
C2 C 0.5685(2) 0.21704(14) 0.36562(5) 0.0213(6) Uani 1 1 d . . . . .
C6 C 0.5357(3) 0.15025(15) 0.32396(6) 0.0245(6) Uani 1 1 d . . . . .
H6 H 0.527388 0.106392 0.333471 0.029 Uiso 1 1 calc R U . . .
C7 C 0.5250(3) 0.14843(15) 0.29737(5) 0.0245(6) Uani 1 1 d D . . . .
C5 C 0.5584(3) 0.21497(14) 0.33758(5) 0.0225(6) Uani 1 1 d . . . . .
C11 C 0.6195(3) 0.29266(15) 0.42888(5) 0.0235(6) Uani 1 1 d . . . . .
C102 C 0.2530(3) 0.74848(17) 0.35213(6) 0.0295(7) Uani 1 1 d . . . . .
C9 C 0.5564(3) 0.27969(15) 0.29620(5) 0.0235(6) Uani 1 1 d . . . . .
C107 C 0.5218(3) 0.80980(16) 0.36766(6) 0.0266(6) Uani 1 1 d . . . . .
C108 C 0.5507(3) 0.75234(16) 0.38507(6) 0.0267(7) Uani 1 1 d . . . . .
C10 C 0.5755(3) 0.28069(15) 0.32353(5) 0.0229(6) Uani 1 1 d . . . . .
C12 C 0.5723(3) 0.26623(15) 0.45206(6) 0.0272(7) Uani 1 1 d . . . . .
H12 H 0.527957 0.222358 0.452101 0.033 Uiso 1 1 calc R U . . .
C101 C 0.2927(3) 0.69865(17) 0.33264(6) 0.0314(7) Uani 1 1 d . . . . .
C8 C 0.5338(3) 0.21435(16) 0.28422(5) 0.0260(6) Uani 1 1 d . . . . .
H8 H 0.523640 0.214163 0.265888 0.031 Uiso 1 1 calc R U . . .
C106 C 0.5488(3) 0.78560(18) 0.34192(6) 0.0309(7) Uani 1 1 d . . . . .
C16 C 0.6858(3) 0.35691(15) 0.42708(5) 0.0239(6) Uani 1 1 d . . . . .
C103 C 0.2625(3) 0.71304(17) 0.37671(6) 0.0300(7) Uani 1 1 d . . . . .
C109 C 0.5947(3) 0.69297(17) 0.37022(7) 0.0336(7) Uani 1 1 d . . . . .
C21 C 0.5602(3) 0.35106(16) 0.28043(6) 0.0282(7) Uani 1 1 d . . . . .
C14 C 0.6580(3) 0.36755(16) 0.47342(6) 0.0306(7) Uani 1 1 d . . . . .
H14 H 0.671149 0.393879 0.489021 0.037 Uiso 1 1 calc R U . . .
C104 C 0.3086(3) 0.64196(17) 0.37255(7) 0.0343(7) Uani 1 1 d . . . . .
C13 C 0.5899(3) 0.30380(17) 0.47504(6) 0.0300(7) Uani 1 1 d . . . . .
C17 C 0.5032(10) 0.0759(5) 0.2831(2) 0.023(5) Uani 0.490(19) 1 d D U P A 1
C117 C 0.4756(3) 0.88234(17) 0.37503(7) 0.0403(8) Uani 1 1 d . . . . .
H11A H 0.435382 0.904320 0.360066 0.061 Uiso 1 1 calc R U . . .
H11B H 0.541970 0.913320 0.380473 0.061 Uiso 1 1 calc R U . . .
H11C H 0.418893 0.877271 0.389398 0.061 Uiso 1 1 calc R U . . .
C15 C 0.7072(3) 0.39477(16) 0.45087(6) 0.0281(7) Uani 1 1 d . . . . .
C105 C 0.5938(3) 0.71344(19) 0.34353(6) 0.0352(8) Uani 1 1 d . . . . .
C23 C 0.4674(3) 0.40434(17) 0.29115(6) 0.0388(8) Uani 1 1 d . . . . .
H23A H 0.387844 0.382745 0.289830 0.058 Uiso 1 1 calc R U . . .
H23B H 0.469849 0.449360 0.281054 0.058 Uiso 1 1 calc R U . . .
H23C H 0.485226 0.414921 0.309403 0.058 Uiso 1 1 calc R U . . .
C29 C 0.7835(3) 0.46445(17) 0.45110(6) 0.0325(7) Uani 1 1 d . . . . .
C100 C 0.3272(3) 0.63304(16) 0.34528(7) 0.0342(8) Uani 1 1 d . . . . .
C25 C 0.5346(3) 0.27982(18) 0.50077(6) 0.0380(8) Uani 1 1 d . . . . .
C112 C 0.2075(3) 0.82355(18) 0.34753(8) 0.0443(9) Uani 1 1 d . . . . .
H11D H 0.218097 0.852550 0.363322 0.066 Uiso 1 1 calc R U . . .
H11E H 0.122691 0.821507 0.343062 0.066 Uiso 1 1 calc R U . . .
H11F H 0.251906 0.845796 0.333204 0.066 Uiso 1 1 calc R U . . .
C30 C 0.7289(3) 0.52265(18) 0.43304(7) 0.0444(9) Uani 1 1 d . . . . .
H30A H 0.727467 0.504457 0.415152 0.067 Uiso 1 1 calc R U . . .
H30B H 0.777302 0.566826 0.433839 0.067 Uiso 1 1 calc R U . . .
H30C H 0.647508 0.533555 0.438697 0.067 Uiso 1 1 calc R U . . .
C118 C 0.5416(3) 0.75486(19) 0.41398(6) 0.0379(8) Uani 1 1 d . . . . .
H11G H 0.481408 0.790655 0.419050 0.057 Uiso 1 1 calc R U . . .
H11H H 0.618901 0.768572 0.421354 0.057 Uiso 1 1 calc R U . . .
H11I H 0.518524 0.706998 0.420540 0.057 Uiso 1 1 calc R U . . .
C31 C 0.9098(3) 0.44711(18) 0.44213(7) 0.0372(8) Uani 1 1 d . . . . .
H31A H 0.945149 0.411047 0.453794 0.056 Uiso 1 1 calc R U . . .
H31B H 0.957968 0.491411 0.442420 0.056 Uiso 1 1 calc R U . . .
H31C H 0.907462 0.427730 0.424400 0.056 Uiso 1 1 calc R U . . .
C116 C 0.5371(4) 0.8300(2) 0.31778(6) 0.0512(10) Uani 1 1 d . . . . .
H11J H 0.539385 0.798151 0.302555 0.077 Uiso 1 1 calc R U . . .
H11K H 0.603101 0.864739 0.316847 0.077 Uiso 1 1 calc R U . . .
H11L H 0.461296 0.856334 0.318115 0.077 Uiso 1 1 calc R U . . .
C113 C 0.2265(3) 0.7442(2) 0.40239(7) 0.0487(9) Uani 1 1 d . . . . .
H11M H 0.279568 0.725807 0.415998 0.073 Uiso 1 1 calc R U . . .
H11N H 0.144250 0.729992 0.406304 0.073 Uiso 1 1 calc R U . . .
H11O H 0.231947 0.797174 0.401688 0.073 Uiso 1 1 calc R U . . .
C22 C 0.6845(3) 0.38540(19) 0.28155(7) 0.0429(8) Uani 1 1 d . . . . .
H22A H 0.703892 0.397743 0.299588 0.064 Uiso 1 1 calc R U . . .
H22B H 0.685633 0.429462 0.270914 0.064 Uiso 1 1 calc R U . . .
H22C H 0.743499 0.350946 0.274865 0.064 Uiso 1 1 calc R U . . .
C27 C 0.4378(3) 0.3339(2) 0.50864(7) 0.0454(9) Uani 1 1 d . . . . .
H27A H 0.472844 0.382349 0.510376 0.068 Uiso 1 1 calc R U . . .
H27B H 0.402928 0.319208 0.525286 0.068 Uiso 1 1 calc R U . . .
H27C H 0.375482 0.334945 0.495292 0.068 Uiso 1 1 calc R U . . .
C111 C 0.2922(3) 0.7129(2) 0.30408(6) 0.0489(10) Uani 1 1 d . . . . .
H11P H 0.310499 0.764091 0.300897 0.073 Uiso 1 1 calc R U . . .
H11Q H 0.213350 0.701542 0.296969 0.073 Uiso 1 1 calc R U . . .
H11R H 0.352320 0.682473 0.295619 0.073 Uiso 1 1 calc R U . . .
C32 C 0.7926(4) 0.4975(2) 0.47851(7) 0.0476(10) Uani 1 1 d . . . . .
H32A H 0.713041 0.511797 0.484487 0.071 Uiso 1 1 calc R U . . .
H32B H 0.844438 0.540229 0.478002 0.071 Uiso 1 1 calc R U . . .
H32C H 0.826004 0.461574 0.490490 0.071 Uiso 1 1 calc R U . . .
C26 C 0.4778(4) 0.2045(2) 0.49881(7) 0.0564(11) Uani 1 1 d . . . . .
H26A H 0.414588 0.205323 0.485658 0.085 Uiso 1 1 calc R U . . .
H26B H 0.443749 0.191073 0.515671 0.085 Uiso 1 1 calc R U . . .
H26C H 0.538574 0.169035 0.493827 0.085 Uiso 1 1 calc R U . . .
C01H C 0.5121(3) 0.08593(16) 0.38036(6) 0.0371(8) Uani 1 1 d . . . . .
H01A H 0.572860 0.058435 0.370865 0.056 Uiso 1 1 calc R U . . .
H01B H 0.436891 0.084568 0.370707 0.056 Uiso 1 1 calc R U . . .
H01C H 0.500529 0.064391 0.397584 0.056 Uiso 1 1 calc R U . . .
C200 C 0.3833(3) 0.4349(2) 0.44006(7) 0.0449(9) Uani 1 1 d . . . . .
H20G H 0.427383 0.393793 0.447814 0.054 Uiso 1 1 calc R U . . .
H20H H 0.412692 0.442104 0.422102 0.054 Uiso 1 1 calc R U . . .
C24 C 0.5301(4) 0.33835(18) 0.25179(6) 0.0428(9) Uani 1 1 d . . . . .
H24A H 0.590036 0.306395 0.244018 0.064 Uiso 1 1 calc R U . . .
H24B H 0.529515 0.384841 0.242575 0.064 Uiso 1 1 calc R U . . .
H24C H 0.451346 0.315678 0.250436 0.064 Uiso 1 1 calc R U . . .
C119 C 0.6367(3) 0.62284(19) 0.38170(9) 0.0540(10) Uani 1 1 d . . . . .
H11S H 0.587286 0.610547 0.396771 0.081 Uiso 1 1 calc R U . . .
H11T H 0.719957 0.627778 0.387190 0.081 Uiso 1 1 calc R U . . .
H11U H 0.630447 0.584316 0.368659 0.081 Uiso 1 1 calc R U . . .
C110 C 0.3724(4) 0.56494(19) 0.33259(9) 0.0561(11) Uani 1 1 d . . . . .
H11V H 0.405908 0.576726 0.315515 0.084 Uiso 1 1 calc R U . . .
H11W H 0.306477 0.530606 0.330468 0.084 Uiso 1 1 calc R U . . .
H11X H 0.434280 0.543116 0.343513 0.084 Uiso 1 1 calc R U . . .
C28 C 0.6314(4) 0.2782(2) 0.52200(7) 0.0555(11) Uani 1 1 d . . . . .
H28A H 0.694176 0.243970 0.516989 0.083 Uiso 1 1 calc R U . . .
H28B H 0.595950 0.262772 0.538504 0.083 Uiso 1 1 calc R U . . .
H28C H 0.665725 0.326698 0.523997 0.083 Uiso 1 1 calc R U . . .
C114 C 0.3298(4) 0.5858(2) 0.39307(8) 0.0572(11) Uani 1 1 d . . . . .
H11Y H 0.389484 0.551074 0.386918 0.086 Uiso 1 1 calc R U . . .
H H 0.255106 0.560314 0.396782 0.086 Uiso 1 1 calc R U . . .
HA H 0.358641 0.609386 0.408941 0.086 Uiso 1 1 calc R U . . .
C115 C 0.6366(3) 0.6679(2) 0.32109(8) 0.0567(11) Uani 1 1 d . . . . .
H11Z H 0.636638 0.616667 0.326172 0.085 Uiso 1 1 calc R U . . .
HB H 0.717627 0.682574 0.316325 0.085 Uiso 1 1 calc R U . . .
HC H 0.583447 0.674718 0.306183 0.085 Uiso 1 1 calc R U . . .
C19 C 0.4554(16) 0.0912(7) 0.2554(3) 0.053(4) Uani 0.490(19) 1 d D . P A 1
H19A H 0.384271 0.121869 0.256519 0.079 Uiso 0.490(19) 1 calc R U P A 1
H19B H 0.434766 0.045276 0.246931 0.079 Uiso 0.490(19) 1 calc R U P A 1
H19C H 0.516787 0.116079 0.245223 0.079 Uiso 0.490(19) 1 calc R U P A 1
C18 C 0.6232(9) 0.0381(6) 0.2800(3) 0.044(3) Uani 0.490(19) 1 d D . P A 1
H18A H 0.678793 0.070503 0.270980 0.066 Uiso 0.490(19) 1 calc R U P A 1
H18B H 0.612862 -0.006350 0.269817 0.066 Uiso 0.490(19) 1 calc R U P A 1
H18C H 0.655216 0.025945 0.297165 0.066 Uiso 0.490(19) 1 calc R U P A 1
C20 C 0.4148(15) 0.0285(6) 0.2971(3) 0.064(5) Uani 0.490(19) 1 d D . P A 1
H20A H 0.450591 0.010258 0.313226 0.096 Uiso 0.490(19) 1 calc R U P A 1
H20B H 0.392745 -0.012495 0.285993 0.096 Uiso 0.490(19) 1 calc R U P A 1
H20C H 0.343407 0.056806 0.301297 0.096 Uiso 0.490(19) 1 calc R U P A 1
C18A C 0.6266(9) 0.0635(7) 0.2674(3) 0.056(3) Uani 0.510(19) 1 d D . P A 2
H18D H 0.646830 0.104937 0.256364 0.084 Uiso 0.510(19) 1 calc R U P A 2
H18E H 0.617119 0.020094 0.256631 0.084 Uiso 0.510(19) 1 calc R U P A 2
H18F H 0.690630 0.055490 0.280066 0.084 Uiso 0.510(19) 1 calc R U P A 2
C19A C 0.4071(11) 0.0818(7) 0.2627(3) 0.045(3) Uani 0.510(19) 1 d D . P A 2
H19D H 0.333235 0.088625 0.272611 0.068 Uiso 0.510(19) 1 calc R U P A 2
H19E H 0.402513 0.036440 0.252889 0.068 Uiso 0.510(19) 1 calc R U P A 2
H19F H 0.417791 0.122475 0.250704 0.068 Uiso 0.510(19) 1 calc R U P A 2
C20A C 0.4864(15) 0.0139(4) 0.30023(18) 0.047(3) Uani 0.510(19) 1 d D . P A 2
H20D H 0.554200 0.006982 0.311976 0.071 Uiso 0.510(19) 1 calc R U P A 2
H20E H 0.473868 -0.030346 0.290039 0.071 Uiso 0.510(19) 1 calc R U P A 2
H20F H 0.414705 0.024437 0.310412 0.071 Uiso 0.510(19) 1 calc R U P A 2
C17A C 0.5127(10) 0.0786(6) 0.2815(2) 0.033(6) Uani 0.510(19) 1 d D U P A 2

loop_
_atom_site_aniso_label
_atom_site_aniso_U_11
_atom_site_aniso_U_22
_atom_site_aniso_U_33
_atom_site_aniso_U_23
_atom_site_aniso_U_13
_atom_site_aniso_U_12
Mo1 0.02401(14) 0.01644(11) 0.02172(12) -0.00102(9) 0.00016(11) -0.00129(10)
Co1 0.0169(2) 0.0246(2) 0.0271(2) -0.00053(16) -0.00108(17) -0.00057(15)
Cl1 0.0346(4) 0.0275(4) 0.0412(4) 0.0006(3) 0.0044(4) -0.0099(3)
Cl21 0.0727(8) 0.0699(7) 0.0604(7) -0.0285(5) 0.0061(6) -0.0121(6)
Cl20 0.0536(7) 0.0999(10) 0.1257(11) -0.0487(9) 0.0004(8) -0.0183(7)
O2 0.0261(11) 0.0258(10) 0.0242(10) 0.0006(8) -0.0008(9) -0.0007(9)
O1 0.0431(13) 0.0204(10) 0.0214(10) -0.0013(8) -0.0012(9) -0.0056(9)
N1 0.0259(14) 0.0204(12) 0.0243(12) 0.0009(9) 0.0034(11) 0.0035(10)
N2 0.0296(14) 0.0204(12) 0.0305(14) 0.0013(10) 0.0044(11) 0.0033(10)
N3 0.0248(14) 0.0164(12) 0.0405(15) 0.0023(10) 0.0059(12) 0.0023(10)
N10 0.0321(15) 0.0230(13) 0.0314(13) -0.0021(10) -0.0019(12) 0.0018(11)
C1 0.0221(15) 0.0209(13) 0.0219(14) 0.0008(11) 0.0035(12) 0.0020(11)
C2 0.0208(15) 0.0164(13) 0.0266(15) -0.0016(11) 0.0022(12) 0.0024(11)
C6 0.0251(16) 0.0197(14) 0.0288(15) -0.0021(12) 0.0004(13) 0.0020(12)
C7 0.0208(15) 0.0259(15) 0.0269(15) -0.0073(12) -0.0012(13) 0.0029(12)
C5 0.0233(16) 0.0205(14) 0.0237(14) -0.0009(11) 0.0026(12) 0.0002(11)
C11 0.0265(16) 0.0241(14) 0.0200(14) -0.0016(11) -0.0020(12) 0.0062(12)
C102 0.0155(15) 0.0336(16) 0.0396(18) -0.0008(13) -0.0051(14) -0.0003(12)
C9 0.0205(15) 0.0273(15) 0.0226(14) -0.0001(12) 0.0024(12) 0.0031(12)
C107 0.0226(16) 0.0284(15) 0.0289(16) -0.0005(12) -0.0025(13) -0.0074(12)
C108 0.0193(15) 0.0323(16) 0.0284(16) 0.0023(13) -0.0022(13) -0.0055(12)
C10 0.0217(15) 0.0220(14) 0.0249(14) -0.0033(11) 0.0030(13) 0.0011(11)
C12 0.0289(17) 0.0252(15) 0.0276(15) 0.0023(12) 0.0029(14) 0.0051(13)
C101 0.0216(17) 0.0388(18) 0.0339(17) -0.0045(13) -0.0062(14) -0.0081(13)
C8 0.0262(16) 0.0326(16) 0.0192(14) -0.0049(12) 0.0012(13) 0.0037(13)
C106 0.0233(17) 0.0442(19) 0.0250(15) 0.0025(13) -0.0026(13) -0.0123(14)
C16 0.0206(15) 0.0264(15) 0.0248(15) -0.0016(11) -0.0021(13) 0.0071(12)
C103 0.0169(15) 0.0387(18) 0.0344(17) -0.0020(13) -0.0002(13) -0.0054(13)
C109 0.0191(16) 0.0332(17) 0.049(2) -0.0013(15) -0.0033(15) 0.0000(13)
C21 0.0343(18) 0.0275(16) 0.0227(15) 0.0022(12) 0.0023(14) 0.0007(13)
C14 0.0332(18) 0.0339(17) 0.0246(15) -0.0081(12) -0.0045(14) 0.0070(13)
C104 0.0209(16) 0.0306(16) 0.051(2) 0.0075(15) -0.0009(15) -0.0069(13)
C13 0.0318(18) 0.0347(17) 0.0233(15) -0.0007(12) 0.0021(14) 0.0101(14)
C17 0.023(5) 0.022(5) 0.023(5) -0.0024(10) -0.0007(10) 0.0009(10)
C117 0.042(2) 0.0305(17) 0.049(2) -0.0049(15) -0.0049(17) -0.0058(15)
C15 0.0276(17) 0.0300(16) 0.0268(15) -0.0046(12) -0.0036(13) 0.0061(13)
C105 0.0158(16) 0.051(2) 0.0382(18) -0.0152(15) 0.0053(14) -0.0040(14)
C23 0.050(2) 0.0298(17) 0.0367(18) 0.0093(14) 0.0016(17) 0.0065(15)
C29 0.0339(19) 0.0323(17) 0.0312(16) -0.0069(13) -0.0041(15) 0.0008(14)
C100 0.0228(17) 0.0265(16) 0.053(2) -0.0086(14) -0.0013(16) -0.0050(13)
C25 0.046(2) 0.0437(19) 0.0247(16) 0.0003(14) 0.0085(15) 0.0067(16)
C112 0.0245(18) 0.040(2) 0.068(2) 0.0020(17) -0.0087(18) 0.0046(15)
C30 0.051(2) 0.0299(18) 0.052(2) -0.0037(15) -0.0089(19) 0.0027(16)
C118 0.038(2) 0.047(2) 0.0281(17) 0.0048(14) -0.0014(15) -0.0147(16)
C31 0.0309(19) 0.0379(18) 0.0429(19) -0.0058(15) -0.0064(16) -0.0028(15)
C116 0.052(2) 0.070(3) 0.0313(19) 0.0121(17) -0.0048(18) -0.029(2)
C113 0.031(2) 0.072(3) 0.043(2) -0.0118(19) 0.0081(17) -0.0082(18)
C22 0.048(2) 0.046(2) 0.0348(18) 0.0097(16) 0.0069(17) -0.0102(17)
C27 0.039(2) 0.058(2) 0.039(2) -0.0095(17) 0.0082(17) 0.0032(17)
C111 0.036(2) 0.075(3) 0.0349(19) -0.0050(18) -0.0091(17) -0.0156(19)
C32 0.059(3) 0.044(2) 0.039(2) -0.0133(16) 0.0016(18) -0.0120(18)
C26 0.084(3) 0.051(2) 0.0343(19) 0.0093(17) 0.024(2) -0.001(2)
C01H 0.051(2) 0.0250(16) 0.0349(17) 0.0019(13) 0.0060(17) -0.0002(15)
C200 0.049(2) 0.046(2) 0.040(2) -0.0057(16) 0.0001(18) 0.0084(17)
C24 0.064(3) 0.0381(19) 0.0259(16) 0.0060(14) -0.0035(17) -0.0001(17)
C119 0.041(2) 0.040(2) 0.081(3) 0.0013(19) -0.018(2) 0.0107(17)
C110 0.047(2) 0.035(2) 0.086(3) -0.0242(19) 0.000(2) -0.0032(17)
C28 0.054(3) 0.085(3) 0.0278(18) 0.0131(18) 0.0055(18) 0.016(2)
C114 0.043(2) 0.053(2) 0.075(3) 0.031(2) -0.005(2) -0.0092(19)
C115 0.030(2) 0.082(3) 0.058(2) -0.032(2) 0.0093(19) -0.004(2)
C19 0.069(10) 0.029(5) 0.061(8) -0.014(5) -0.033(7) 0.001(6)
C18 0.050(5) 0.028(5) 0.054(7) -0.015(4) -0.010(5) 0.011(4)
C20 0.068(9) 0.036(5) 0.088(8) -0.036(6) 0.033(8) -0.032(6)
C18A 0.053(6) 0.051(7) 0.064(8) -0.031(5) 0.002(6) 0.014(5)
C19A 0.052(7) 0.028(5) 0.056(7) -0.007(4) -0.026(5) -0.001(5)
C20A 0.071(8) 0.027(4) 0.045(5) -0.014(3) -0.012(5) 0.000(4)
C17A 0.033(6) 0.032(6) 0.033(6) -0.0017(10) -0.0007(10) 0.0005(10)

loop_
_atom_type_symbol
_atom_type_description
_atom_type_scat_dispersion_real
_atom_type_scat_dispersion_imag
_atom_type_scat_source
C C 0.0033 0.0016 'International Tables Vol C Tables 4.2.6.8 and 6.1.1.4'
H H 0.0000 0.0000 'International Tables Vol C Tables 4.2.6.8 and 6.1.1.4'
Cl Cl 0.1484 0.1585 'International Tables Vol C Tables 4.2.6.8 and 6.1.1.4'
Co Co 0.3494 0.9721 'International Tables Vol C Tables 4.2.6.8 and 6.1.1.4'
Mo Mo -1.6832 0.6857 'International Tables Vol C Tables 4.2.6.8 and 6.1.1.4'
N N 0.0061 0.0033 'International Tables Vol C Tables 4.2.6.8 and 6.1.1.4'
O O 0.0106 0.0060 'International Tables Vol C Tables 4.2.6.8 and 6.1.1.4'

loop_
_geom_angle_atom_site_label_1
_geom_angle_atom_site_label_2
_geom_angle_atom_site_label_3
_geom_angle
_geom_angle_site_symmetry_1
_geom_angle_site_symmetry_3
_geom_angle_publ_flag
O2 Mo1 Cl1 93.21(6) . . ?
O2 Mo1 C1 81.76(9) . . ?
O1 Mo1 Cl1 87.11(6) . . ?
O1 Mo1 O2 145.93(8) . . ?
O1 Mo1 C1 80.14(9) . . ?
N10 Mo1 Cl1 109.40(9) . . ?
N10 Mo1 O2 104.21(10) . . ?
N10 Mo1 O1 107.77(11) . . ?
N10 Mo1 C1 102.61(11) . . ?
C1 Mo1 Cl1 147.83(8) . . ?
C102 Co1 C107 108.22(12) . . ?
C102 Co1 C108 132.62(12) . . ?
C102 Co1 C106 113.88(13) . . ?
C102 Co1 C103 40.80(12) . . ?
C102 Co1 C104 68.75(13) . . ?
C102 Co1 C105 145.36(13) . . ?
C102 Co1 C100 68.91(12) . . ?
C107 Co1 C104 145.36(13) . . ?
C108 Co1 C107 40.67(11) . . ?
C108 Co1 C106 68.43(12) . . ?
C108 Co1 C103 109.18(12) . . ?
C108 Co1 C104 114.82(12) . . ?
C101 Co1 C102 41.03(12) . . ?
C101 Co1 C107 132.68(12) . . ?
C101 Co1 C108 172.27(13) . . ?
C101 Co1 C106 108.84(12) . . ?
C101 Co1 C103 68.64(12) . . ?
C101 Co1 C109 145.94(13) . . ?
C101 Co1 C104 68.73(13) . . ?
C101 Co1 C105 114.46(13) . . ?
C101 Co1 C100 40.89(13) . . ?
C106 Co1 C107 40.82(12) . . ?
C106 Co1 C103 145.21(13) . . ?
C106 Co1 C104 173.25(14) . . ?
C103 Co1 C107 114.07(12) . . ?
C103 Co1 C104 40.61(13) . . ?
C109 Co1 C102 172.54(13) . . ?
C109 Co1 C107 68.66(12) . . ?
C109 Co1 C108 40.75(12) . . ?
C109 Co1 C106 68.55(13) . . ?
C109 Co1 C103 133.44(13) . . ?
C109 Co1 C104 109.67(13) . . ?
C109 Co1 C105 40.80(13) . . ?
C109 Co1 C100 115.02(13) . . ?
C105 Co1 C107 68.76(13) . . ?
C105 Co1 C108 68.58(12) . . ?
C105 Co1 C106 40.77(13) . . ?
C105 Co1 C103 173.18(14) . . ?
C105 Co1 C104 133.76(14) . . ?
C105 Co1 C100 109.51(13) . . ?
C100 Co1 C107 172.69(13) . . ?
C100 Co1 C108 146.07(13) . . ?
C100 Co1 C106 133.39(13) . . ?
C100 Co1 C103 68.50(13) . . ?
C100 Co1 C104 40.78(13) . . ?
C16 O2 Mo1 123.77(18) . . ?
C10 O1 Mo1 139.85(18) . . ?
N2 N1 C1 114.0(2) . . ?
N2 N1 C11 119.7(2) . . ?
C1 N1 C11 126.3(2) . . ?
N3 N2 N1 103.3(2) . . ?
N2 N3 C2 113.2(2) . . ?
N2 N3 C01H 113.7(2) . . ?
C2 N3 C01H 133.0(3) . . ?
N1 C1 Mo1 124.4(2) . . ?
N1 C1 C2 104.7(2) . . ?
C2 C1 Mo1 130.9(2) . . ?
N3 C2 C1 104.7(2) . . ?
N3 C2 C5 128.3(2) . . ?
C1 C2 C5 127.0(3) . . ?
C7 C6 H6 118.9 . . ?
C7 C6 C5 122.1(3) . . ?
C5 C6 H6 118.9 . . ?
C6 C7 C8 117.1(3) . . ?
C6 C7 C17 120.5(5) . . ?
C6 C7 C17A 124.0(5) . . ?
C8 C7 C17 122.4(5) . . ?
C8 C7 C17A 118.7(5) . . ?
C6 C5 C2 122.2(3) . . ?
C6 C5 C10 119.6(3) . . ?
C10 C5 C2 118.2(2) . . ?
C12 C11 N1 117.0(3) . . ?
C12 C11 C16 123.7(3) . . ?
C16 C11 N1 119.3(2) . . ?
C101 C102 Co1 69.36(17) . . ?
C101 C102 C112 126.2(3) . . ?
C103 C102 Co1 69.93(17) . . ?
C103 C102 C101 107.6(3) . . ?
C103 C102 C112 126.2(3) . . ?
C112 C102 Co1 127.0(2) . . ?
C10 C9 C21 120.2(2) . . ?
C8 C9 C10 118.8(3) . . ?
C8 C9 C21 121.0(3) . . ?
C108 C107 Co1 69.47(16) . . ?
C108 C107 C106 107.5(3) . . ?
C108 C107 C117 126.1(3) . . ?
C106 C107 Co1 69.42(17) . . ?
C106 C107 C117 126.3(3) . . ?
C117 C107 Co1 127.9(2) . . ?
C107 C108 Co1 69.86(16) . . ?
C107 C108 C118 126.0(3) . . ?
C109 C108 Co1 69.38(17) . . ?
C109 C108 C107 108.3(3) . . ?
C109 C108 C118 125.6(3) . . ?
C118 C108 Co1 128.4(2) . . ?
O1 C10 C5 123.5(3) . . ?
O1 C10 C9 118.4(2) . . ?
C9 C10 C5 118.1(2) . . ?
C11 C12 H12 119.9 . . ?
C13 C12 C11 120.1(3) . . ?
C13 C12 H12 119.9 . . ?
C102 C101 Co1 69.61(17) . . ?
C102 C101 C111 125.1(3) . . ?
C100 C101 Co1 69.74(18) . . ?
C100 C101 C102 108.1(3) . . ?
C100 C101 C111 126.8(3) . . ?
C111 C101 Co1 128.3(2) . . ?
C7 C8 H8 118.0 . . ?
C9 C8 C7 124.0(3) . . ?
C9 C8 H8 118.0 . . ?
C107 C106 Co1 69.76(17) . . ?
C107 C106 C116 125.5(3) . . ?
C105 C106 Co1 69.48(18) . . ?
C105 C106 C107 108.2(3) . . ?
C105 C106 C116 126.3(3) . . ?
C116 C106 Co1 128.6(2) . . ?
O2 C16 C11 122.9(2) . . ?
O2 C16 C15 120.7(3) . . ?
C11 C16 C15 116.4(3) . . ?
C102 C103 Co1 69.27(17) . . ?
C102 C103 C113 125.9(3) . . ?
C104 C103 Co1 69.75(18) . . ?
C104 C103 C102 108.4(3) . . ?
C104 C103 C113 125.7(3) . . ?
C113 C103 Co1 128.3(2) . . ?
C108 C109 Co1 69.87(17) . . ?
C108 C109 C105 108.1(3) . . ?
C108 C109 C119 124.2(3) . . ?
C105 C109 Co1 69.73(18) . . ?
C105 C109 C119 127.7(3) . . ?
C119 C109 Co1 127.2(2) . . ?
C23 C21 C9 109.8(2) . . ?
C22 C21 C9 110.9(3) . . ?
C22 C21 C23 109.9(3) . . ?
C24 C21 C9 111.6(2) . . ?
C24 C21 C23 107.1(3) . . ?
C24 C21 C22 107.5(3) . . ?
C13 C14 H14 117.5 . . ?
C15 C14 H14 117.5 . . ?
C15 C14 C13 124.9(3) . . ?
C103 C104 Co1 69.64(17) . . ?
C103 C104 C100 107.8(3) . . ?
C103 C104 C114 126.0(3) . . ?
C100 C104 Co1 69.27(18) . . ?
C100 C104 C114 126.1(3) . . ?
C114 C104 Co1 128.1(2) . . ?
C12 C13 C14 116.5(3) . . ?
C12 C13 C25 122.5(3) . . ?
C14 C13 C25 121.0(3) . . ?
C7 C17 C19 109.5(8) . . ?
C18 C17 C7 107.8(7) . . ?
C18 C17 C19 107.0(9) . . ?
C20 C17 C7 112.3(7) . . ?
C20 C17 C19 108.6(9) . . ?
C20 C17 C18 111.5(8) . . ?
C107 C117 H11A 109.5 . . ?
C107 C117 H11B 109.5 . . ?
C107 C117 H11C 109.5 . . ?
H11A C117 H11B 109.5 . . ?
H11A C117 H11C 109.5 . . ?
H11B C117 H11C 109.5 . . ?
C16 C15 C29 120.4(3) . . ?
C14 C15 C16 118.3(3) . . ?
C14 C15 C29 121.2(3) . . ?
C106 C105 Co1 69.75(18) . . ?
C106 C105 C115 126.1(3) . . ?
C109 C105 Co1 69.47(18) . . ?
C109 C105 C106 107.8(3) . . ?
C109 C105 C115 126.0(3) . . ?
C115 C105 Co1 127.8(2) . . ?
C21 C23 H23A 109.5 . . ?
C21 C23 H23B 109.5 . . ?
C21 C23 H23C 109.5 . . ?
H23A C23 H23B 109.5 . . ?
H23A C23 H23C 109.5 . . ?
H23B C23 H23C 109.5 . . ?
C15 C29 C30 110.8(3) . . ?
C31 C29 C15 109.8(3) . . ?
C31 C29 C30 109.4(3) . . ?
C31 C29 C32 107.4(3) . . ?
C32 C29 C15 111.9(3) . . ?
C32 C29 C30 107.5(3) . . ?
C101 C100 Co1 69.37(17) . . ?
C101 C100 C104 108.1(3) . . ?
C101 C100 C110 127.0(3) . . ?
C104 C100 Co1 69.94(18) . . ?
C104 C100 C110 124.9(3) . . ?
C110 C100 Co1 127.4(2) . . ?
C13 C25 C27 109.2(3) . . ?
C13 C25 C26 112.0(3) . . ?
C13 C25 C28 109.5(3) . . ?
C27 C25 C26 108.3(3) . . ?
C27 C25 C28 109.1(3) . . ?
C26 C25 C28 108.8(3) . . ?
C102 C112 H11D 109.5 . . ?
C102 C112 H11E 109.5 . . ?
C102 C112 H11F 109.5 . . ?
H11D C112 H11E 109.5 . . ?
H11D C112 H11F 109.5 . . ?
H11E C112 H11F 109.5 . . ?
C29 C30 H30A 109.5 . . ?
C29 C30 H30B 109.5 . . ?
C29 C30 H30C 109.5 . . ?
H30A C30 H30B 109.5 . . ?
H30A C30 H30C 109.5 . . ?
H30B C30 H30C 109.5 . . ?
C108 C118 H11G 109.5 . . ?
C108 C118 H11H 109.5 . . ?
C108 C118 H11I 109.5 . . ?
H11G C118 H11H 109.5 . . ?
H11G C118 H11I 109.5 . . ?
H11H C118 H11I 109.5 . . ?
C29 C31 H31A 109.5 . . ?
C29 C31 H31B 109.5 . . ?
C29 C31 H31C 109.5 . . ?
H31A C31 H31B 109.5 . . ?
H31A C31 H31C 109.5 . . ?
H31B C31 H31C 109.5 . . ?
C106 C116 H11J 109.5 . . ?
C106 C116 H11K 109.5 . . ?
C106 C116 H11L 109.5 . . ?
H11J C116 H11K 109.5 . . ?
H11J C116 H11L 109.5 . . ?
H11K C116 H11L 109.5 . . ?
C103 C113 H11M 109.5 . . ?
C103 C113 H11N 109.5 . . ?
C103 C113 H11O 109.5 . . ?
H11M C113 H11N 109.5 . . ?
H11M C113 H11O 109.5 . . ?
H11N C113 H11O 109.5 . . ?
C21 C22 H22A 109.5 . . ?
C21 C22 H22B 109.5 . . ?
C21 C22 H22C 109.5 . . ?
H22A C22 H22B 109.5 . . ?
H22A C22 H22C 109.5 . . ?
H22B C22 H22C 109.5 . . ?
C25 C27 H27A 109.5 . . ?
C25 C27 H27B 109.5 . . ?
C25 C27 H27C 109.5 . . ?
H27A C27 H27B 109.5 . . ?
H27A C27 H27C 109.5 . . ?
H27B C27 H27C 109.5 . . ?
C101 C111 H11P 109.5 . . ?
C101 C111 H11Q 109.5 . . ?
C101 C111 H11R 109.5 . . ?
H11P C111 H11Q 109.5 . . ?
H11P C111 H11R 109.5 . . ?
H11Q C111 H11R 109.5 . . ?
C29 C32 H32A 109.5 . . ?
C29 C32 H32B 109.5 . . ?
C29 C32 H32C 109.5 . . ?
H32A C32 H32B 109.5 . . ?
H32A C32 H32C 109.5 . . ?
H32B C32 H32C 109.5 . . ?
C25 C26 H26A 109.5 . . ?
C25 C26 H26B 109.5 . . ?
C25 C26 H26C 109.5 . . ?
H26A C26 H26B 109.5 . . ?
H26A C26 H26C 109.5 . . ?
H26B C26 H26C 109.5 . . ?
N3 C01H H01A 109.5 . . ?
N3 C01H H01B 109.5 . . ?
N3 C01H H01C 109.5 . . ?
H01A C01H H01B 109.5 . . ?
H01A C01H H01C 109.5 . . ?
H01B C01H H01C 109.5 . . ?
Cl21 C200 Cl20 109.9(2) . . ?
Cl21 C200 H20G 109.7 . . ?
Cl21 C200 H20H 109.7 . . ?
Cl20 C200 H20G 109.7 . . ?
Cl20 C200 H20H 109.7 . . ?
H20G C200 H20H 108.2 . . ?
C21 C24 H24A 109.5 . . ?
C21 C24 H24B 109.5 . . ?
C21 C24 H24C 109.5 . . ?
H24A C24 H24B 109.5 . . ?
H24A C24 H24C 109.5 . . ?
H24B C24 H24C 109.5 . . ?
C109 C119 H11S 109.5 . . ?
C109 C119 H11T 109.5 . . ?
C109 C119 H11U 109.5 . . ?
H11S C119 H11T 109.5 . . ?
H11S C119 H11U 109.5 . . ?
H11T C119 H11U 109.5 . . ?
C100 C110 H11V 109.5 . . ?
C100 C110 H11W 109.5 . . ?
C100 C110 H11X 109.5 . . ?
H11V C110 H11W 109.5 . . ?
H11V C110 H11X 109.5 . . ?
H11W C110 H11X 109.5 . . ?
C25 C28 H28A 109.5 . . ?
C25 C28 H28B 109.5 . . ?
C25 C28 H28C 109.5 . . ?
H28A C28 H28B 109.5 . . ?
H28A C28 H28C 109.5 . . ?
H28B C28 H28C 109.5 . . ?
C104 C114 H11Y 109.5 . . ?
C104 C114 H 109.5 . . ?
C104 C114 HA 109.5 . . ?
H11Y C114 H 109.5 . . ?
H11Y C114 HA 109.5 . . ?
H C114 HA 109.5 . . ?
C105 C115 H11Z 109.5 . . ?
C105 C115 HB 109.5 . . ?
C105 C115 HC 109.5 . . ?
H11Z C115 HB 109.5 . . ?
H11Z C115 HC 109.5 . . ?
HB C115 HC 109.5 . . ?
C17 C19 H19A 109.5 . . ?
C17 C19 H19B 109.5 . . ?
C17 C19 H19C 109.5 . . ?
H19A C19 H19B 109.5 . . ?
H19A C19 H19C 109.5 . . ?
H19B C19 H19C 109.5 . . ?
C17 C18 H18A 109.5 . . ?
C17 C18 H18B 109.5 . . ?
C17 C18 H18C 109.5 . . ?
H18A C18 H18B 109.5 . . ?
H18A C18 H18C 109.5 . . ?
H18B C18 H18C 109.5 . . ?
C17 C20 H20A 109.5 . . ?
C17 C20 H20B 109.5 . . ?
C17 C20 H20C 109.5 . . ?
H20A C20 H20B 109.5 . . ?
H20A C20 H20C 109.5 . . ?
H20B C20 H20C 109.5 . . ?
H18D C18A H18E 109.5 . . ?
H18D C18A H18F 109.5 . . ?
H18E C18A H18F 109.5 . . ?
C17A C18A H18D 109.5 . . ?
C17A C18A H18E 109.5 . . ?
C17A C18A H18F 109.5 . . ?
H19D C19A H19E 109.5 . . ?
H19D C19A H19F 109.5 . . ?
H19E C19A H19F 109.5 . . ?
C17A C19A H19D 109.5 . . ?
C17A C19A H19E 109.5 . . ?
C17A C19A H19F 109.5 . . ?
H20D C20A H20E 109.5 . . ?
H20D C20A H20F 109.5 . . ?
H20E C20A H20F 109.5 . . ?
C17A C20A H20D 109.5 . . ?
C17A C20A H20E 109.5 . . ?
C17A C20A H20F 109.5 . . ?
C7 C17A C20A 109.3(7) . . ?
C18A C17A C7 109.8(8) . . ?
C18A C17A C19A 111.4(9) . . ?
C18A C17A C20A 108.5(9) . . ?
C19A C17A C7 111.9(9) . . ?
C19A C17A C20A 105.8(8) . . ?

loop_
_geom_bond_atom_site_label_1
_geom_bond_atom_site_label_2
_geom_bond_distance
_geom_bond_site_symmetry_2
_geom_bond_publ_flag
Mo1 Cl1 2.4559(8) . ?
Mo1 O2 2.0655(19) . ?
Mo1 O1 2.0422(19) . ?
Mo1 N10 1.654(3) . ?
Mo1 C1 2.115(3) . ?
Co1 C102 2.044(3) . ?
Co1 C107 2.053(3) . ?
Co1 C108 2.048(3) . ?
Co1 C101 2.041(3) . ?
Co1 C106 2.048(3) . ?
Co1 C103 2.053(3) . ?
Co1 C109 2.042(3) . ?
Co1 C104 2.054(3) . ?
Co1 C105 2.045(3) . ?
Co1 C100 2.045(3) . ?
Cl21 C200 1.744(4) . ?
Cl20 C200 1.751(4) . ?
O2 C16 1.332(3) . ?
O1 C10 1.316(3) . ?
N1 N2 1.338(3) . ?
N1 C1 1.364(3) . ?
N1 C11 1.440(3) . ?
N2 N3 1.324(3) . ?
N3 C2 1.387(4) . ?
N3 C01H 1.461(4) . ?
C1 C2 1.390(4) . ?
C2 C5 1.448(4) . ?
C6 H6 0.9500 . ?
C6 C7 1.374(4) . ?
C6 C5 1.408(4) . ?
C7 C8 1.395(4) . ?
C7 C17 1.546(9) . ?
C7 C17A 1.532(10) . ?
C5 C10 1.424(4) . ?
C11 C12 1.393(4) . ?
C11 C16 1.403(4) . ?
C102 C101 1.431(4) . ?
C102 C103 1.428(4) . ?
C102 C112 1.495(4) . ?
C9 C10 1.423(4) . ?
C9 C8 1.377(4) . ?
C9 C21 1.547(4) . ?
C107 C108 1.425(4) . ?
C107 C106 1.430(4) . ?
C107 C117 1.484(4) . ?
C108 C109 1.424(4) . ?
C108 C118 1.492(4) . ?
C12 H12 0.9500 . ?
C12 C13 1.385(4) . ?
C101 C100 1.427(4) . ?
C101 C111 1.493(4) . ?
C8 H8 0.9500 . ?
C106 C105 1.426(5) . ?
C106 C116 1.494(4) . ?
C16 C15 1.430(4) . ?
C103 C104 1.425(4) . ?
C103 C113 1.497(4) . ?
C109 C105 1.424(5) . ?
C109 C119 1.499(5) . ?
C21 C23 1.535(4) . ?
C21 C22 1.533(5) . ?
C21 C24 1.530(4) . ?
C14 H14 0.9500 . ?
C14 C13 1.405(4) . ?
C14 C15 1.380(4) . ?
C104 C100 1.429(5) . ?
C104 C114 1.498(5) . ?
C13 C25 1.528(4) . ?
C17 C19 1.549(11) . ?
C17 C18 1.525(11) . ?
C17 C20 1.507(12) . ?
C117 H11A 0.9800 . ?
C117 H11B 0.9800 . ?
C117 H11C 0.9800 . ?
C15 C29 1.544(4) . ?
C105 C115 1.507(4) . ?
C23 H23A 0.9800 . ?
C23 H23B 0.9800 . ?
C23 H23C 0.9800 . ?
C29 C30 1.546(4) . ?
C29 C31 1.525(5) . ?
C29 C32 1.540(4) . ?
C100 C110 1.504(4) . ?
C25 C27 1.530(5) . ?
C25 C26 1.532(5) . ?
C25 C28 1.541(5) . ?
C112 H11D 0.9800 . ?
C112 H11E 0.9800 . ?
C112 H11F 0.9800 . ?
C30 H30A 0.9800 . ?
C30 H30B 0.9800 . ?
C30 H30C 0.9800 . ?
C118 H11G 0.9800 . ?
C118 H11H 0.9800 . ?
C118 H11I 0.9800 . ?
C31 H31A 0.9800 . ?
C31 H31B 0.9800 . ?
C31 H31C 0.9800 . ?
C116 H11J 0.9800 . ?
C116 H11K 0.9800 . ?
C116 H11L 0.9800 . ?
C113 H11M 0.9800 . ?
C113 H11N 0.9800 . ?
C113 H11O 0.9800 . ?
C22 H22A 0.9800 . ?
C22 H22B 0.9800 . ?
C22 H22C 0.9800 . ?
C27 H27A 0.9800 . ?
C27 H27B 0.9800 . ?
C27 H27C 0.9800 . ?
C111 H11P 0.9800 . ?
C111 H11Q 0.9800 . ?
C111 H11R 0.9800 . ?
C32 H32A 0.9800 . ?
C32 H32B 0.9800 . ?
C32 H32C 0.9800 . ?
C26 H26A 0.9800 . ?
C26 H26B 0.9800 . ?
C26 H26C 0.9800 . ?
C01H H01A 0.9800 . ?
C01H H01B 0.9800 . ?
C01H H01C 0.9800 . ?
C200 H20G 0.9900 . ?
C200 H20H 0.9900 . ?
C24 H24A 0.9800 . ?
C24 H24B 0.9800 . ?
C24 H24C 0.9800 . ?
C119 H11S 0.9800 . ?
C119 H11T 0.9800 . ?
C119 H11U 0.9800 . ?
C110 H11V 0.9800 . ?
C110 H11W 0.9800 . ?
C110 H11X 0.9800 . ?
C28 H28A 0.9800 . ?
C28 H28B 0.9800 . ?
C28 H28C 0.9800 . ?
C114 H11Y 0.9800 . ?
C114 H 0.9800 . ?
C114 HA 0.9800 . ?
C115 H11Z 0.9800 . ?
C115 HB 0.9800 . ?
C115 HC 0.9800 . ?
C19 H19A 0.9800 . ?
C19 H19B 0.9800 . ?
C19 H19C 0.9800 . ?
C18 H18A 0.9800 . ?
C18 H18B 0.9800 . ?
C18 H18C 0.9800 . ?
C20 H20A 0.9800 . ?
C20 H20B 0.9800 . ?
C20 H20C 0.9800 . ?
C18A H18D 0.9800 . ?
C18A H18E 0.9800 . ?
C18A H18F 0.9800 . ?
C18A C17A 1.496(11) . ?
C19A H19D 0.9800 . ?
C19A H19E 0.9800 . ?
C19A H19F 0.9800 . ?
C19A C17A 1.530(11) . ?
C20A H20D 0.9800 . ?
C20A H20E 0.9800 . ?
C20A H20F 0.9800 . ?
C20A C17A 1.562(12) . ?

loop_
_geom_torsion_atom_site_label_1
_geom_torsion_atom_site_label_2
_geom_torsion_atom_site_label_3
_geom_torsion_atom_site_label_4
_geom_torsion
_geom_torsion_site_symmetry_1
_geom_torsion_site_symmetry_2
_geom_torsion_site_symmetry_3
_geom_torsion_site_symmetry_4
_geom_torsion_publ_flag
Mo1 O2 C16 C11 44.8(3) . . . . ?
Mo1 O2 C16 C15 -136.3(2) . . . . ?
Mo1 O1 C10 C5 -9.7(5) . . . . ?
Mo1 O1 C10 C9 170.8(2) . . . . ?
Mo1 C1 C2 N3 -178.8(2) . . . . ?
Mo1 C1 C2 C5 0.0(5) . . . . ?
Co1 C102 C101 C100 59.4(2) . . . . ?
Co1 C102 C101 C111 -123.1(3) . . . . ?
Co1 C102 C103 C104 -58.9(2) . . . . ?
Co1 C102 C103 C113 123.0(3) . . . . ?
Co1 C107 C108 C109 58.9(2) . . . . ?
Co1 C107 C108 C118 -123.5(3) . . . . ?
Co1 C107 C106 C105 -59.0(2) . . . . ?
Co1 C107 C106 C116 123.7(3) . . . . ?
Co1 C108 C109 C105 59.5(2) . . . . ?
Co1 C108 C109 C119 -122.0(3) . . . . ?
Co1 C101 C100 C104 59.5(2) . . . . ?
Co1 C101 C100 C110 -122.0(3) . . . . ?
Co1 C106 C105 C109 -59.3(2) . . . . ?
Co1 C106 C105 C115 122.7(3) . . . . ?
Co1 C103 C104 C100 -58.9(2) . . . . ?
Co1 C103 C104 C114 122.9(3) . . . . ?
Co1 C109 C105 C106 59.4(2) . . . . ?
Co1 C109 C105 C115 -122.5(3) . . . . ?
Co1 C104 C100 C101 -59.1(2) . . . . ?
Co1 C104 C100 C110 122.3(3) . . . . ?
O2 C16 C15 C14 178.4(3) . . . . ?
O2 C16 C15 C29 -1.4(4) . . . . ?
N1 N2 N3 C2 0.6(3) . . . . ?
N1 N2 N3 C01H -176.7(2) . . . . ?
N1 C1 C2 N3 2.2(3) . . . . ?
N1 C1 C2 C5 -179.0(3) . . . . ?
N1 C11 C12 C13 -179.4(3) . . . . ?
N1 C11 C16 O2 0.2(4) . . . . ?
N1 C11 C16 C15 -178.8(2) . . . . ?
N2 N1 C1 Mo1 178.82(19) . . . . ?
N2 N1 C1 C2 -2.1(3) . . . . ?
N2 N1 C11 C12 -21.9(4) . . . . ?
N2 N1 C11 C16 158.8(3) . . . . ?
N2 N3 C2 C1 -1.8(3) . . . . ?
N2 N3 C2 C5 179.4(3) . . . . ?
N3 C2 C5 C6 -4.5(5) . . . . ?
N3 C2 C5 C10 177.3(3) . . . . ?
C1 N1 N2 N3 1.0(3) . . . . ?
C1 N1 C11 C12 155.3(3) . . . . ?
C1 N1 C11 C16 -24.0(4) . . . . ?
C1 C2 C5 C6 177.0(3) . . . . ?
C1 C2 C5 C10 -1.3(5) . . . . ?
C2 C5 C10 O1 5.4(4) . . . . ?
C2 C5 C10 C9 -175.2(3) . . . . ?
C6 C7 C8 C9 2.3(5) . . . . ?
C6 C7 C17 C19 162.1(9) . . . . ?
C6 C7 C17 C18 -81.9(9) . . . . ?
C6 C7 C17 C20 41.4(12) . . . . ?
C6 C7 C17A C18A -106.6(9) . . . . ?
C6 C7 C17A C19A 129.2(10) . . . . ?
C6 C7 C17A C20A 12.3(11) . . . . ?
C6 C5 C10 O1 -173.0(3) . . . . ?
C6 C5 C10 C9 6.5(4) . . . . ?
C7 C6 C5 C2 179.4(3) . . . . ?
C7 C6 C5 C10 -2.4(4) . . . . ?
C5 C6 C7 C8 -2.0(4) . . . . ?
C5 C6 C7 C17 178.4(5) . . . . ?
C5 C6 C7 C17A 173.6(6) . . . . ?
C11 N1 N2 N3 178.5(2) . . . . ?
C11 N1 C1 Mo1 1.5(4) . . . . ?
C11 N1 C1 C2 -179.4(3) . . . . ?
C11 C12 C13 C14 -1.0(4) . . . . ?
C11 C12 C13 C25 176.5(3) . . . . ?
C11 C16 C15 C14 -2.6(4) . . . . ?
C11 C16 C15 C29 177.6(3) . . . . ?
C102 C101 C100 Co1 -59.3(2) . . . . ?
C102 C101 C100 C104 0.2(3) . . . . ?
C102 C101 C100 C110 178.7(3) . . . . ?
C102 C103 C104 Co1 58.7(2) . . . . ?
C102 C103 C104 C100 -0.3(4) . . . . ?
C102 C103 C104 C114 -178.5(3) . . . . ?
C107 C108 C109 Co1 -59.2(2) . . . . ?
C107 C108 C109 C105 0.3(3) . . . . ?
C107 C108 C109 C119 178.8(3) . . . . ?
C107 C106 C105 Co1 59.2(2) . . . . ?
C107 C106 C105 C109 0.0(3) . . . . ?
C107 C106 C105 C115 -178.1(3) . . . . ?
C108 C107 C106 Co1 59.2(2) . . . . ?
C108 C107 C106 C105 0.2(3) . . . . ?
C108 C107 C106 C116 -177.1(3) . . . . ?
C108 C109 C105 Co1 -59.6(2) . . . . ?
C108 C109 C105 C106 -0.1(4) . . . . ?
C108 C109 C105 C115 178.0(3) . . . . ?
C10 C9 C8 C7 1.9(5) . . . . ?
C10 C9 C21 C23 -58.0(4) . . . . ?
C10 C9 C21 C22 63.6(4) . . . . ?
C10 C9 C21 C24 -176.6(3) . . . . ?
C12 C11 C16 O2 -179.1(3) . . . . ?
C12 C11 C16 C15 1.9(4) . . . . ?
C12 C13 C25 C27 -110.2(3) . . . . ?
C12 C13 C25 C26 9.7(5) . . . . ?
C12 C13 C25 C28 130.5(3) . . . . ?
C101 C102 C103 Co1 59.3(2) . . . . ?
C101 C102 C103 C104 0.4(3) . . . . ?
C101 C102 C103 C113 -177.7(3) . . . . ?
C8 C7 C17 C19 -17.5(13) . . . . ?
C8 C7 C17 C18 98.6(9) . . . . ?
C8 C7 C17 C20 -138.1(10) . . . . ?
C8 C7 C17A C18A 69.0(10) . . . . ?
C8 C7 C17A C19A -55.2(12) . . . . ?
C8 C7 C17A C20A -172.1(7) . . . . ?
C8 C9 C10 O1 173.3(3) . . . . ?
C8 C9 C10 C5 -6.2(4) . . . . ?
C8 C9 C21 C23 121.5(3) . . . . ?
C8 C9 C21 C22 -116.9(3) . . . . ?
C8 C9 C21 C24 3.0(4) . . . . ?
C106 C107 C108 Co1 -59.2(2) . . . . ?
C106 C107 C108 C109 -0.3(3) . . . . ?
C106 C107 C108 C118 177.3(3) . . . . ?
C16 C11 C12 C13 -0.1(5) . . . . ?
C16 C15 C29 C30 58.5(4) . . . . ?
C16 C15 C29 C31 -62.4(4) . . . . ?
C16 C15 C29 C32 178.5(3) . . . . ?
C103 C102 C101 Co1 -59.7(2) . . . . ?
C103 C102 C101 C100 -0.4(3) . . . . ?
C103 C102 C101 C111 177.2(3) . . . . ?
C103 C104 C100 Co1 59.2(2) . . . . ?
C103 C104 C100 C101 0.1(4) . . . . ?
C103 C104 C100 C110 -178.5(3) . . . . ?
C21 C9 C10 O1 -7.2(4) . . . . ?
C21 C9 C10 C5 173.3(3) . . . . ?
C21 C9 C8 C7 -177.7(3) . . . . ?
C14 C13 C25 C27 67.2(4) . . . . ?
C14 C13 C25 C26 -172.8(3) . . . . ?
C14 C13 C25 C28 -52.1(4) . . . . ?
C14 C15 C29 C30 -121.3(3) . . . . ?
C14 C15 C29 C31 117.8(3) . . . . ?
C14 C15 C29 C32 -1.3(4) . . . . ?
C13 C14 C15 C16 1.6(5) . . . . ?
C13 C14 C15 C29 -178.5(3) . . . . ?
C17 C7 C8 C9 -178.1(6) . . . . ?
C117 C107 C108 Co1 122.6(3) . . . . ?
C117 C107 C108 C109 -178.5(3) . . . . ?
C117 C107 C108 C118 -1.0(5) . . . . ?
C117 C107 C106 Co1 -122.5(3) . . . . ?
C117 C107 C106 C105 178.5(3) . . . . ?
C117 C107 C106 C116 1.2(5) . . . . ?
C15 C14 C13 C12 0.2(5) . . . . ?
C15 C14 C13 C25 -177.3(3) . . . . ?
C112 C102 C101 Co1 121.4(3) . . . . ?
C112 C102 C101 C100 -179.3(3) . . . . ?
C112 C102 C101 C111 -1.8(5) . . . . ?
C112 C102 C103 Co1 -121.7(3) . . . . ?
C112 C102 C103 C104 179.3(3) . . . . ?
C112 C102 C103 C113 1.2(5) . . . . ?
C118 C108 C109 Co1 123.2(3) . . . . ?
C118 C108 C109 C105 -177.3(3) . . . . ?
C118 C108 C109 C119 1.2(5) . . . . ?
C116 C106 C105 Co1 -123.5(3) . . . . ?
C116 C106 C105 C109 177.2(3) . . . . ?
C116 C106 C105 C115 -0.9(5) . . . . ?
C113 C103 C104 Co1 -123.3(3) . . . . ?
C113 C103 C104 C100 177.8(3) . . . . ?
C113 C103 C104 C114 -0.4(5) . . . . ?
C111 C101 C100 Co1 123.3(3) . . . . ?
C111 C101 C100 C104 -177.3(3) . . . . ?
C111 C101 C100 C110 1.3(5) . . . . ?
C01H N3 C2 C1 174.8(3) . . . . ?
C01H N3 C2 C5 -4.0(5) . . . . ?
C119 C109 C105 Co1 122.0(4) . . . . ?
C119 C109 C105 C106 -178.6(3) . . . . ?
C119 C109 C105 C115 -0.5(5) . . . . ?
C114 C104 C100 Co1 -122.7(3) . . . . ?
C114 C104 C100 C101 178.2(3) . . . . ?
C114 C104 C100 C110 -0.4(5) . . . . ?
C17A C7 C8 C9 -173.6(5) . . . . ?
